data_4062096
loop_
_publ_author_name
'Choukroun, Robert'
'Lorber, Christian'
'Lepetit, Christine'
'Donnadieu, Bruno'

_publ_section_title
;
 Reactivity of [Cp~2~Ti(CO)~2~] and B(C~6~F~5~)^3^: Formation of the Acylborane
 Complexes [Cp2Ti(CO)(\h^2^-OCB(C~6~F~5~)~3~)] and
 [Cp~2~Ti(THF)(\h^2^-OCB(C~6~F~5~)~3~)]
;
_journal_coden_ASTM ORGND7
_journal_issue 10
_journal_name_full Organometallics
_journal_page_first 1995
_journal_page_last 1997
_journal_paper_doi 10.1021/om030185t
_journal_volume 22
_journal_year 2003
_chemical_formula_sum 'C30 H10 B F15 O2 Ti'
_chemical_formula_weight 746.09
_space_group_IT_number 14
_symmetry_cell_setting monoclinic
_symmetry_space_group_name_Hall '-P 2yn'
_symmetry_space_group_name_H-M 'P 1 21/n 1'
_cell_angle_alpha 90.00
_cell_angle_beta 102.085(7)
_cell_angle_gamma 90.00
_cell_formula_units_Z 4
_cell_length_a 17.0009(10)
_cell_length_b 10.3704(9)
_cell_length_c 15.9342(10)
_cell_measurement_temperature 180(2)
_cell_volume 2747.0(5)
_diffrn_ambient_temperature 180(2)
_exptl_crystal_density_diffrn 1.804
_cod_depositor_comments
;
 Updated bibliographical information.

 Antanas Vaitkus,
 2019-09-11
;
_cod_original_sg_symbol_H-M 'P 21/n'
_cod_database_code 4062096

loop_
_symmetry_equiv_pos_as_xyz
'x, y, z'
'-x+1/2, y+1/2, -z+1/2'
'-x, -y, -z'
'x-1/2, -y-1/2, z-1/2'

loop_
_atom_site_label
_atom_site_type_symbol
_atom_site_fract_x
_atom_site_fract_y
_atom_site_fract_z
_atom_site_U_iso_or_equiv
_atom_site_adp_type
_atom_site_occupancy
_atom_site_symmetry_multiplicity
_atom_site_calc_flag
_atom_site_refinement_flags
_atom_site_disorder_assembly
_atom_site_disorder_group
Ti1 Ti 0.95897(4) 0.04591(7) 0.20038(4) 0.03471(18) Uani 1 1 d . . .
B1 B 0.7684(3) 0.1265(4) 0.0386(3) 0.0318(9) Uani 1 1 d . . .
O1 O 0.90084(15) 0.0027(2) 0.07327(16) 0.0366(6) Uani 1 1 d . . .
O2 O 0.8373(2) 0.2198(3) 0.2816(2) 0.0629(9) Uani 1 1 d . . .
F12 F 0.88522(13) 0.1995(2) -0.06742(13) 0.0404(5) Uani 1 1 d . . .
F13 F 0.94203(14) 0.4350(2) -0.08601(14) 0.0523(6) Uani 1 1 d . . .
F14 F 0.89432(17) 0.6401(2) -0.00266(18) 0.0635(7) Uani 1 1 d . . .
F15 F 0.79109(18) 0.6012(2) 0.10449(18) 0.0633(7) Uani 1 1 d . . .
F16 F 0.73386(15) 0.3701(2) 0.12455(15) 0.0503(6) Uani 1 1 d . . .
F22 F 0.72468(15) 0.2144(2) -0.14726(14) 0.0506(6) Uani 1 1 d . . .
F23 F 0.68467(17) 0.0607(3) -0.28239(14) 0.0713(8) Uani 1 1 d . . .
F24 F 0.67732(18) -0.1982(3) -0.26144(17) 0.0783(9) Uani 1 1 d . . .
F25 F 0.71403(18) -0.3017(3) -0.10057(19) 0.0692(8) Uani 1 1 d . . .
F26 F 0.75523(15) -0.1474(2) 0.03625(14) 0.0486(6) Uani 1 1 d . . .
F32 F 0.61964(15) 0.2476(3) -0.04059(14) 0.0569(7) Uani 1 1 d . . .
F33 F 0.47617(16) 0.2162(3) -0.00188(18) 0.0714(8) Uani 1 1 d . . .
F34 F 0.46156(16) 0.0768(3) 0.1396(2) 0.0708(8) Uani 1 1 d . . .
F35 F 0.59432(17) -0.0246(3) 0.24168(17) 0.0638(7) Uani 1 1 d . . .
F36 F 0.73701(14) -0.0020(2) 0.20058(14) 0.0497(6) Uani 1 1 d . . .
C1 C 0.8507(2) 0.0662(3) 0.0995(2) 0.0306(8) Uani 1 1 d . . .
C2 C 0.8816(3) 0.1587(4) 0.2549(3) 0.0448(10) Uani 1 1 d . . .
C11 C 1.0287(3) 0.1697(4) 0.1115(3) 0.0472(11) Uani 1 1 d . . .
H11 H 1.0147 0.1665 0.0506 0.057 Uiso 1 1 calc R . .
C12 C 1.0840(3) 0.0902(4) 0.1631(3) 0.0505(11) Uani 1 1 d . . .
H12 H 1.1128 0.0211 0.1443 0.061 Uiso 1 1 calc R . .
C13 C 1.0898(3) 0.1307(4) 0.2489(3) 0.0500(11) Uani 1 1 d . . .
H13 H 1.1243 0.0948 0.2979 0.060 Uiso 1 1 calc R . .
C14 C 1.0365(2) 0.2320(4) 0.2492(3) 0.0445(10) Uani 1 1 d . . .
H14 H 1.0281 0.2774 0.2984 0.053 Uiso 1 1 calc R . .
C15 C 0.9965(2) 0.2556(4) 0.1631(2) 0.0418(10) Uani 1 1 d . . .
H15 H 0.9557 0.3179 0.1441 0.050 Uiso 1 1 calc R . .
C21 C 0.9637(4) -0.1811(5) 0.2019(4) 0.0701(15) Uani 1 1 d . . .
H21 H 0.9659 -0.2261 0.1505 0.084 Uiso 1 1 calc R . .
C22 C 1.0283(4) -0.1383(6) 0.2619(5) 0.0815(19) Uani 1 1 d . . .
H22 H 1.0832 -0.1500 0.2594 0.098 Uiso 1 1 calc R . .
C23 C 1.0007(4) -0.0753(6) 0.3266(4) 0.0769(17) Uani 1 1 d . . .
H23 H 1.0330 -0.0343 0.3751 0.092 Uiso 1 1 calc R . .
C24 C 0.9185(3) -0.0829(5) 0.3081(3) 0.0610(14) Uani 1 1 d . . .
H24 H 0.8841 -0.0501 0.3430 0.073 Uiso 1 1 calc R . .
C25 C 0.8933(3) -0.1460(4) 0.2304(3) 0.0580(13) Uani 1 1 d . . .
H25 H 0.8394 -0.1625 0.2019 0.070 Uiso 1 1 calc R . .
C111 C 0.8024(2) 0.2727(3) 0.0258(2) 0.0324(8) Uani 1 1 d . . .
C112 C 0.8576(2) 0.2982(4) -0.0253(2) 0.0355(9) Uani 1 1 d . . .
C113 C 0.8887(3) 0.4172(4) -0.0358(2) 0.0419(10) Uani 1 1 d . . .
C114 C 0.8656(3) 0.5207(4) 0.0069(3) 0.0478(11) Uani 1 1 d . . .
C115 C 0.8134(3) 0.5025(4) 0.0607(3) 0.0458(10) Uani 1 1 d . . .
C116 C 0.7838(3) 0.3799(4) 0.0692(2) 0.0405(10) Uani 1 1 d . . .
C121 C 0.7460(2) 0.0397(4) -0.0486(2) 0.0352(8) Uani 1 1 d . . .
C122 C 0.7250(2) 0.0870(4) -0.1328(2) 0.0408(10) Uani 1 1 d . . .
C123 C 0.7033(3) 0.0108(5) -0.2033(3) 0.0522(12) Uani 1 1 d . . .
C124 C 0.7002(3) -0.1199(6) -0.1927(3) 0.0549(13) Uani 1 1 d . . .
C125 C 0.7188(3) -0.1732(4) -0.1122(3) 0.0488(11) Uani 1 1 d . . .
C126 C 0.7409(2) -0.0928(4) -0.0425(2) 0.0396(9) Uani 1 1 d . . .
C131 C 0.6863(2) 0.1234(4) 0.0776(2) 0.0337(8) Uani 1 1 d . . .
C132 C 0.6163(3) 0.1770(4) 0.0301(2) 0.0409(10) Uani 1 1 d . . .
C133 C 0.5413(3) 0.1617(4) 0.0485(3) 0.0478(11) Uani 1 1 d . . .
C134 C 0.5340(3) 0.0933(4) 0.1198(3) 0.0486(11) Uani 1 1 d . . .
C135 C 0.6005(3) 0.0415(4) 0.1707(3) 0.0450(10) Uani 1 1 d . . .
C136 C 0.6748(2) 0.0553(4) 0.1485(2) 0.0363(9) Uani 1 1 d . . .

loop_
_atom_site_aniso_label
_atom_site_aniso_U_11
_atom_site_aniso_U_22
_atom_site_aniso_U_33
_atom_site_aniso_U_23
_atom_site_aniso_U_13
_atom_site_aniso_U_12
Ti1 0.0321(4) 0.0363(4) 0.0360(3) 0.0031(3) 0.0077(3) 0.0005(3)
B1 0.035(3) 0.032(2) 0.031(2) 0.0005(18) 0.0100(18) -0.0011(19)
O1 0.0330(15) 0.0359(14) 0.0405(14) -0.0037(12) 0.0066(12) -0.0006(12)
O2 0.062(2) 0.057(2) 0.078(2) -0.0148(17) 0.0339(19) 0.0054(17)
F12 0.0400(13) 0.0474(13) 0.0358(11) 0.0001(10) 0.0124(10) 0.0018(11)
F13 0.0451(14) 0.0659(16) 0.0482(13) 0.0179(12) 0.0148(11) -0.0079(12)
F14 0.0669(19) 0.0386(14) 0.0856(19) 0.0191(13) 0.0172(15) -0.0105(13)
F15 0.075(2) 0.0340(13) 0.0847(19) -0.0054(13) 0.0257(16) 0.0020(13)
F16 0.0607(17) 0.0404(13) 0.0584(14) -0.0086(11) 0.0317(13) -0.0044(12)
F22 0.0498(16) 0.0639(17) 0.0361(12) 0.0122(11) 0.0039(10) 0.0006(13)
F23 0.0632(18) 0.118(2) 0.0305(12) -0.0072(15) 0.0058(11) -0.0204(17)
F24 0.066(2) 0.111(2) 0.0603(16) -0.0510(17) 0.0186(14) -0.0230(17)
F25 0.0594(18) 0.0506(16) 0.095(2) -0.0293(15) 0.0091(15) -0.0072(14)
F26 0.0553(16) 0.0346(12) 0.0524(14) 0.0006(11) 0.0027(12) -0.0043(11)
F32 0.0493(15) 0.0779(18) 0.0428(13) 0.0141(13) 0.0082(11) 0.0182(14)
F33 0.0385(16) 0.096(2) 0.0754(18) -0.0016(16) 0.0031(13) 0.0180(15)
F34 0.0413(15) 0.079(2) 0.101(2) -0.0142(16) 0.0359(15) -0.0076(14)
F35 0.0654(18) 0.0620(17) 0.0741(17) 0.0134(14) 0.0373(14) -0.0065(14)
F36 0.0440(14) 0.0564(15) 0.0503(13) 0.0203(11) 0.0134(11) -0.0011(11)
C1 0.032(2) 0.0276(19) 0.0340(18) 0.0050(16) 0.0113(16) -0.0038(16)
C2 0.045(3) 0.047(3) 0.043(2) 0.003(2) 0.009(2) -0.007(2)
C11 0.041(3) 0.058(3) 0.046(2) 0.000(2) 0.016(2) -0.015(2)
C12 0.035(2) 0.054(3) 0.066(3) -0.005(2) 0.018(2) -0.009(2)
C13 0.038(3) 0.051(3) 0.055(3) 0.006(2) -0.003(2) -0.006(2)
C14 0.035(2) 0.051(3) 0.046(2) -0.004(2) 0.0060(18) -0.003(2)
C15 0.036(2) 0.042(2) 0.045(2) 0.0029(19) 0.0023(18) -0.0086(19)
C21 0.097(5) 0.040(3) 0.079(4) 0.013(3) 0.034(3) 0.015(3)
C22 0.047(3) 0.068(4) 0.131(6) 0.057(4) 0.022(4) 0.018(3)
C23 0.073(4) 0.086(4) 0.061(3) 0.034(3) -0.008(3) -0.020(3)
C24 0.074(4) 0.054(3) 0.066(3) 0.020(2) 0.040(3) -0.002(3)
C25 0.050(3) 0.041(3) 0.078(3) 0.025(2) 0.000(2) -0.002(2)
C111 0.033(2) 0.031(2) 0.0320(19) 0.0069(16) 0.0029(16) 0.0033(17)
C112 0.036(2) 0.041(2) 0.0294(19) 0.0042(17) 0.0064(17) 0.0034(18)
C113 0.036(2) 0.051(3) 0.038(2) 0.0145(19) 0.0055(18) -0.0019(19)
C114 0.047(3) 0.037(2) 0.057(3) 0.016(2) 0.006(2) -0.009(2)
C115 0.049(3) 0.033(2) 0.055(2) -0.0027(19) 0.011(2) 0.0028(19)
C116 0.042(2) 0.041(2) 0.041(2) 0.0042(18) 0.0140(19) -0.0009(19)
C121 0.028(2) 0.045(2) 0.0326(19) -0.0042(18) 0.0059(15) 0.0017(18)
C122 0.030(2) 0.058(3) 0.035(2) -0.0081(19) 0.0069(17) 0.0005(19)
C123 0.041(3) 0.082(4) 0.036(2) -0.005(2) 0.0112(19) -0.001(2)
C124 0.034(3) 0.092(4) 0.039(2) -0.034(3) 0.0089(19) -0.008(3)
C125 0.031(2) 0.047(3) 0.068(3) -0.024(2) 0.008(2) -0.0036(19)
C126 0.034(2) 0.044(2) 0.040(2) -0.0048(18) 0.0062(17) 0.0019(18)
C131 0.033(2) 0.032(2) 0.0370(19) -0.0060(16) 0.0089(17) -0.0031(17)
C132 0.042(3) 0.046(2) 0.036(2) -0.0026(18) 0.0091(18) 0.003(2)
C133 0.031(2) 0.056(3) 0.054(3) -0.009(2) 0.0018(19) 0.008(2)
C134 0.031(2) 0.051(3) 0.068(3) -0.013(2) 0.021(2) -0.009(2)
C135 0.050(3) 0.039(2) 0.052(2) 0.002(2) 0.025(2) -0.009(2)
C136 0.035(2) 0.032(2) 0.042(2) -0.0012(18) 0.0086(17) -0.0034(18)

loop_
_geom_bond_atom_site_label_1
_geom_bond_atom_site_label_2
_geom_bond_distance
_geom_bond_site_symmetry_2
_geom_bond_publ_flag
Ti1 C2 2.081(5) . ?
Ti1 O1 2.108(3) . ?
Ti1 C1 2.187(4) . ?
Ti1 C22 2.349(5) . ?
Ti1 C23 2.352(5) . ?
Ti1 C21 2.355(5) . ?
Ti1 C13 2.366(4) . ?
Ti1 C12 2.369(4) . ?
Ti1 C14 2.374(4) . ?
Ti1 C15 2.377(4) . ?
Ti1 C25 2.379(4) . ?
Ti1 C24 2.387(4) . ?
B1 C121 1.632(5) . ?
B1 C131 1.643(5) . ?
B1 C1 1.650(6) . ?
B1 C111 1.650(5) . ?
O1 C1 1.219(4) . ?
O2 C2 1.134(5) . ?
F12 C112 1.361(4) . ?
F13 C113 1.342(5) . ?
F14 C114 1.351(5) . ?
F15 C115 1.337(5) . ?
F16 C116 1.349(4) . ?
F22 C122 1.340(5) . ?
F23 C123 1.337(5) . ?
F24 C124 1.354(5) . ?
F25 C125 1.351(5) . ?
F26 C126 1.351(4) . ?
F32 C132 1.354(4) . ?
F33 C133 1.349(5) . ?
F34 C134 1.344(5) . ?
F35 C135 1.346(5) . ?
F36 C136 1.339(4) . ?
C11 C12 1.385(6) . ?
C11 C15 1.398(6) . ?
C12 C13 1.413(6) . ?
C13 C14 1.389(6) . ?
C14 C15 1.419(6) . ?
C21 C22 1.369(8) . ?
C21 C25 1.414(7) . ?
C22 C23 1.383(8) . ?
C23 C24 1.369(8) . ?
C24 C25 1.386(7) . ?
C111 C116 1.381(5) . ?
C111 C112 1.389(5) . ?
C112 C113 1.367(6) . ?
C113 C114 1.371(6) . ?
C114 C115 1.370(6) . ?
C115 C116 1.385(6) . ?
C121 C126 1.382(6) . ?
C121 C122 1.402(5) . ?
C122 C123 1.361(6) . ?
C123 C124 1.368(7) . ?
C124 C125 1.370(7) . ?
C125 C126 1.377(6) . ?
C131 C136 1.380(5) . ?
C131 C132 1.386(6) . ?
C132 C133 1.376(6) . ?
C133 C134 1.367(6) . ?
C134 C135 1.356(6) . ?
C135 C136 1.388(5) . ?
